data_4505456
loop_
_publ_author_name
'Tarafdar, Pradip K.'
'Reddy, S. Thirupathi'
'Swamy, Musti J.'

_publ_section_title
;
 Nonclassical Odd--even Alternation in Mixed-Chain Diacylethanolamines:
 Implications of Polymorphism
;
_journal_issue 3
_journal_name_full 'Crystal Growth &amp; Design'
_journal_page_first 1132
_journal_paper_doi 10.1021/cg200698t
_journal_volume 12
_journal_year 2012
_chemical_formula_moiety 'C27 H53 N O3'
_chemical_formula_sum 'C27 H53 N O3'
_chemical_formula_weight 439.70
_chemical_name_systematic
; 
 ? 
;
_space_group_IT_number 14
_symmetry_cell_setting monoclinic
_symmetry_space_group_name_Hall '-P 2ybc'
_symmetry_space_group_name_H-M 'P 1 21/c 1'
_atom_sites_solution_hydrogens geom
_atom_sites_solution_primary direct
_atom_sites_solution_secondary difmap
_audit_creation_method SHELXL-97
_cell_angle_alpha 90.00
_cell_angle_beta 90.679(2)
_cell_angle_gamma 90.00
_cell_formula_units_Z 4
_cell_length_a 64.921(7)
_cell_length_b 4.8832(5)
_cell_length_c 9.0299(9)
_cell_measurement_reflns_used 3348
_cell_measurement_temperature 298(2)
_cell_measurement_theta_max 23.62
_cell_measurement_theta_min 2.20
_cell_volume 2862.5(5)
_computing_cell_refinement 'Bruker SMART'
_computing_data_collection 'Bruker SMART'
_computing_data_reduction 'Bruker SAINT'
_computing_molecular_graphics 'Bruker SHELXTL'
_computing_publication_material 'Bruker SHELXTL'
_computing_structure_refinement 'SHELXL-97 (Sheldrick, 1997)'
_computing_structure_solution 'SHELXS-97 (Sheldrick, 1990)'
_diffrn_ambient_temperature 298(2)
_diffrn_measured_fraction_theta_full 0.999
_diffrn_measured_fraction_theta_max 0.999
_diffrn_measurement_device_type 'CCD area detector'
_diffrn_measurement_method 'phi and omega scans'
_diffrn_radiation_monochromator graphite
_diffrn_radiation_source 'fine-focus sealed tube'
_diffrn_radiation_type MoK\a
_diffrn_radiation_wavelength 0.71073
_diffrn_reflns_av_R_equivalents 0.0686
_diffrn_reflns_av_sigmaI/netI 0.0608
_diffrn_reflns_limit_h_max 77
_diffrn_reflns_limit_h_min -77
_diffrn_reflns_limit_k_max 5
_diffrn_reflns_limit_k_min -5
_diffrn_reflns_limit_l_max 10
_diffrn_reflns_limit_l_min -10
_diffrn_reflns_number 25867
_diffrn_reflns_theta_full 25.00
_diffrn_reflns_theta_max 25.00
_diffrn_reflns_theta_min 1.25
_exptl_absorpt_coefficient_mu 0.064
_exptl_absorpt_correction_T_max 0.9949
_exptl_absorpt_correction_T_min 0.9797
_exptl_absorpt_correction_type empirical
_exptl_absorpt_process_details Bruckersadbas
_exptl_crystal_colour colourless
_exptl_crystal_density_diffrn 1.020
_exptl_crystal_density_method 'not measured'
_exptl_crystal_description plate
_exptl_crystal_F_000 984
_exptl_crystal_size_max 0.32
_exptl_crystal_size_mid 0.24
_exptl_crystal_size_min 0.08
_refine_diff_density_max 0.339
_refine_diff_density_min -0.276
_refine_diff_density_rms 0.056
_refine_ls_extinction_method none
_refine_ls_goodness_of_fit_ref 1.029
_refine_ls_hydrogen_treatment mixed
_refine_ls_matrix_type full
_refine_ls_number_parameters 286
_refine_ls_number_reflns 5050
_refine_ls_number_restraints 0
_refine_ls_restrained_S_all 1.029
_refine_ls_R_factor_all 0.1689
_refine_ls_R_factor_gt 0.0883
_refine_ls_shift/su_max 0.000
_refine_ls_shift/su_mean 0.000
_refine_ls_structure_factor_coef Fsqd
_refine_ls_weighting_details 'calc w=1/[\s^2^(Fo^2^)+(0.1386P)^2^+1.2994P] where P=(Fo^2^+2Fc^2^)/3'
_refine_ls_weighting_scheme calc
_refine_ls_wR_factor_gt 0.2465
_refine_ls_wR_factor_ref 0.3016
_reflns_number_gt 2388
_reflns_number_total 5050
_reflns_threshold_expression >2sigma(I)
_cod_data_source_file cg200698t_si_006.cif
_cod_data_source_block npon
_cod_depositor_comments
;
The following automatic conversions were performed:

'_symmetry_cell_setting' value 'Monoclinic' changed to 'monoclinic'
according to /home/saulius/struct/CIF-dictionaries/cif_core.dic
dictionary named 'cif_core.dic' version 2.4.1 from 2010-06-29.

Automatic conversion script
Id: cif_fix_values 1715 2011-07-08 13:25:40Z adriana 
;
_cod_original_sg_symbol_H-M 'P2(1)/c  '
_cod_database_code 4505456

loop_
_symmetry_equiv_pos_as_xyz
'x, y, z'
'-x, y+1/2, -z+1/2'
'-x, -y, -z'
'x, -y-1/2, z-1/2'

loop_
_atom_site_label
_atom_site_type_symbol
_atom_site_fract_x
_atom_site_fract_y
_atom_site_fract_z
_atom_site_U_iso_or_equiv
_atom_site_adp_type
_atom_site_occupancy
_atom_site_symmetry_multiplicity
_atom_site_calc_flag
_atom_site_refinement_flags
C19 C 0.15214(5) 0.5605(7) 0.2381(4) 0.0461(9) Uani 1 1 d .
H19A H 0.1509 0.7567 0.2240 0.055 Uiso 1 1 calc R
H19B H 0.1605 0.5306 0.3265 0.055 Uiso 1 1 calc R
C21 C 0.11970(5) 0.5581(7) 0.3941(4) 0.0481(9) Uani 1 1 d .
H21A H 0.1186 0.7550 0.3818 0.058 Uiso 1 1 calc R
H21B H 0.1279 0.5242 0.4827 0.058 Uiso 1 1 calc R
C18 C 0.16323(5) 0.4406(7) 0.1068(4) 0.0457(9) Uani 1 1 d .
H18A H 0.1549 0.4712 0.0185 0.055 Uiso 1 1 calc R
H18B H 0.1644 0.2442 0.1208 0.055 Uiso 1 1 calc R
C20 C 0.13087(5) 0.4414(7) 0.2628(4) 0.0457(9) Uani 1 1 d .
H20A H 0.1225 0.4722 0.1745 0.055 Uiso 1 1 calc R
H20B H 0.1322 0.2450 0.2761 0.055 Uiso 1 1 calc R
C17 C 0.18455(5) 0.5567(7) 0.0813(4) 0.0447(9) Uani 1 1 d .
H17A H 0.1930 0.5243 0.1690 0.054 Uiso 1 1 calc R
H17B H 0.1834 0.7533 0.0680 0.054 Uiso 1 1 calc R
C22 C 0.09836(5) 0.4426(7) 0.4166(4) 0.0481(9) Uani 1 1 d .
H22A H 0.0995 0.2458 0.4289 0.058 Uiso 1 1 calc R
H22B H 0.0902 0.4763 0.3278 0.058 Uiso 1 1 calc R
C23 C 0.08698(5) 0.5594(7) 0.5484(4) 0.0498(9) Uani 1 1 d .
H23A H 0.0951 0.5257 0.6373 0.060 Uiso 1 1 calc R
H23B H 0.0859 0.7562 0.5362 0.060 Uiso 1 1 calc R
C16 C 0.19537(5) 0.4361(7) -0.0516(4) 0.0443(9) Uani 1 1 d .
H16A H 0.1870 0.4715 -0.1394 0.053 Uiso 1 1 calc R
H16B H 0.1962 0.2391 -0.0391 0.053 Uiso 1 1 calc R
C15 C 0.21697(5) 0.5460(7) -0.0775(4) 0.0443(9) Uani 1 1 d .
H15A H 0.2164 0.7440 -0.0852 0.053 Uiso 1 1 calc R
H15B H 0.2256 0.5010 0.0073 0.053 Uiso 1 1 calc R
C13 C 0.24837(5) 0.5389(7) -0.2445(4) 0.0453(9) Uani 1 1 d .
H13A H 0.2526 0.4831 -0.3426 0.054 Uiso 1 1 calc R
H13B H 0.2482 0.7375 -0.2419 0.054 Uiso 1 1 calc R
C14 C 0.22672(5) 0.4315(7) -0.2163(4) 0.0447(9) Uani 1 1 d .
H14A H 0.2180 0.4763 -0.3009 0.054 Uiso 1 1 calc R
H14B H 0.2273 0.2335 -0.2084 0.054 Uiso 1 1 calc R
C24 C 0.06561(5) 0.4428(8) 0.5703(4) 0.0538(10) Uani 1 1 d .
H24A H 0.0575 0.4750 0.4809 0.065 Uiso 1 1 calc R
H24B H 0.0668 0.2462 0.5832 0.065 Uiso 1 1 calc R
C25 C 0.05412(6) 0.5589(8) 0.6998(4) 0.0552(10) Uani 1 1 d .
H25A H 0.0530 0.7556 0.6872 0.066 Uiso 1 1 calc R
H25B H 0.0621 0.5257 0.7893 0.066 Uiso 1 1 calc R
C26 C 0.03281(6) 0.4434(9) 0.7206(5) 0.0677(12) Uani 1 1 d .
H26A H 0.0339 0.2463 0.7312 0.081 Uiso 1 1 calc R
H26B H 0.0247 0.4800 0.6319 0.081 Uiso 1 1 calc R
C12 C 0.26371(5) 0.4360(7) -0.1327(4) 0.0453(9) Uani 1 1 d .
O3 O 0.26552(4) 0.1891(5) -0.1052(3) 0.0676(8) Uani 1 1 d .
N1 N 0.27522(5) 0.6193(7) -0.0636(4) 0.0560(10) Uani 1 1 d .
C8 C 0.35364(7) 0.4183(10) 0.2518(5) 0.0849(14) Uani 1 1 d .
H8A H 0.3553 0.2238 0.2338 0.102 Uiso 1 1 calc R
H8B H 0.3465 0.4379 0.3448 0.102 Uiso 1 1 calc R
O2 O 0.32347(6) 0.4166(11) 0.1130(6) 0.170(2) Uani 1 1 d .
C6 C 0.38764(7) 0.4273(11) 0.3903(6) 0.0929(16) Uani 1 1 d .
H6A H 0.3803 0.4469 0.4826 0.111 Uiso 1 1 calc R
H6B H 0.3892 0.2327 0.3723 0.111 Uiso 1 1 calc R
C9 C 0.34058(9) 0.5312(13) 0.1339(6) 0.0940(16) Uani 1 1 d .
C7 C 0.37444(7) 0.5424(11) 0.2694(6) 0.0897(15) Uani 1 1 d .
H7A H 0.3728 0.7370 0.2871 0.108 Uiso 1 1 calc R
H7B H 0.3817 0.5219 0.1767 0.108 Uiso 1 1 calc R
C11 C 0.29058(7) 0.5511(10) 0.0505(5) 0.0764(13) Uani 1 1 d .
H11A H 0.2916 0.7007 0.1208 0.092 Uiso 1 1 calc R
H11B H 0.2862 0.3892 0.1037 0.092 Uiso 1 1 calc R
C4 C 0.42180(8) 0.4330(12) 0.5287(7) 0.1135(19) Uani 1 1 d .
H4A H 0.4233 0.2385 0.5099 0.136 Uiso 1 1 calc R
H4B H 0.4146 0.4516 0.6218 0.136 Uiso 1 1 calc R
C5 C 0.40843(8) 0.5465(11) 0.4115(6) 0.1008(17) Uani 1 1 d .
H5A H 0.4156 0.5299 0.3185 0.121 Uiso 1 1 calc R
H5B H 0.4068 0.7406 0.4309 0.121 Uiso 1 1 calc R
C3 C 0.44263(9) 0.5491(13) 0.5490(8) 0.126(2) Uani 1 1 d .
H3A H 0.4496 0.5353 0.4549 0.151 Uiso 1 1 calc R
H3B H 0.4411 0.7427 0.5702 0.151 Uiso 1 1 calc R
C10 C 0.31011(8) 0.5023(15) -0.0111(7) 0.137(3) Uani 1 1 d .
H10A H 0.3154 0.6674 -0.0567 0.164 Uiso 1 1 calc R
H10B H 0.3093 0.3594 -0.0856 0.164 Uiso 1 1 calc R
C27 C 0.02148(7) 0.5564(11) 0.8526(5) 0.0877(15) Uani 1 1 d .
H27A H 0.0287 0.5075 0.9420 0.132 Uiso 1 1 calc R
H27B H 0.0078 0.4812 0.8546 0.132 Uiso 1 1 calc R
H27C H 0.0207 0.7522 0.8450 0.132 Uiso 1 1 calc R
C2 C 0.45630(11) 0.4346(17) 0.6620(10) 0.177(3) Uani 1 1 d .
H2A H 0.4493 0.4484 0.7561 0.213 Uiso 1 1 calc R
H2B H 0.4579 0.2411 0.6408 0.213 Uiso 1 1 calc R
C1 C 0.47666(11) 0.548(2) 0.6821(12) 0.221(5) Uani 1 1 d .
H1A H 0.4756 0.7409 0.7016 0.331 Uiso 1 1 calc R
H1B H 0.4845 0.5196 0.5938 0.331 Uiso 1 1 calc R
H1C H 0.4834 0.4594 0.7641 0.331 Uiso 1 1 calc R
O1 O 0.34418(10) 0.7140(16) 0.0632(8) 0.263(5) Uani 1 1 d .
H1 H 0.2730(5) 0.780(7) -0.077(3) 0.036(9) Uiso 1 1 d .

loop_
_atom_site_aniso_label
_atom_site_aniso_U_11
_atom_site_aniso_U_22
_atom_site_aniso_U_33
_atom_site_aniso_U_23
_atom_site_aniso_U_13
_atom_site_aniso_U_12
C19 0.043(2) 0.047(2) 0.048(2) 0.0023(18) 0.0102(16) 0.0002(17)
C21 0.045(2) 0.050(2) 0.050(2) 0.0020(18) 0.0138(17) -0.0018(17)
C18 0.042(2) 0.046(2) 0.049(2) 0.0011(17) 0.0076(17) 0.0025(17)
C20 0.041(2) 0.048(2) 0.049(2) 0.0009(18) 0.0052(16) 0.0007(17)
C17 0.038(2) 0.047(2) 0.049(2) 0.0003(17) 0.0060(16) 0.0009(16)
C22 0.045(2) 0.050(2) 0.050(2) 0.0027(18) 0.0101(17) 0.0011(17)
C23 0.047(2) 0.051(2) 0.052(2) 0.0005(18) 0.0114(17) 0.0014(18)
C16 0.039(2) 0.046(2) 0.048(2) 0.0023(17) 0.0061(16) 0.0004(16)
C15 0.044(2) 0.043(2) 0.046(2) -0.0004(17) 0.0075(16) -0.0023(17)
C13 0.046(2) 0.044(2) 0.046(2) 0.0008(17) 0.0098(17) -0.0005(17)
C14 0.043(2) 0.045(2) 0.045(2) -0.0038(17) 0.0049(16) -0.0019(17)
C24 0.049(2) 0.055(2) 0.058(2) 0.0015(19) 0.0108(19) 0.0000(18)
C25 0.053(2) 0.056(2) 0.057(2) -0.001(2) 0.0183(19) 0.0030(19)
C26 0.055(3) 0.080(3) 0.068(3) -0.002(2) 0.020(2) -0.002(2)
C12 0.044(2) 0.032(2) 0.060(2) 0.0011(18) 0.0170(18) 0.0019(17)
O3 0.0704(18) 0.0331(14) 0.100(2) 0.0084(14) 0.0066(15) 0.0038(13)
N1 0.057(2) 0.0336(18) 0.077(2) 0.0040(17) -0.0066(18) 0.0055(16)
C8 0.073(3) 0.091(3) 0.091(3) 0.008(3) -0.009(3) 0.003(3)
O2 0.063(2) 0.231(5) 0.216(5) 0.132(4) -0.053(3) -0.029(3)
C6 0.072(3) 0.100(4) 0.105(4) 0.001(3) -0.015(3) 0.003(3)
C9 0.091(4) 0.107(4) 0.084(4) 0.025(3) -0.015(3) -0.011(4)
C7 0.079(3) 0.101(4) 0.089(3) -0.006(3) -0.013(3) 0.000(3)
C11 0.065(3) 0.081(3) 0.083(3) 0.009(3) -0.003(3) 0.005(3)
C4 0.084(4) 0.119(5) 0.137(5) 0.004(4) -0.032(4) 0.005(3)
C5 0.088(4) 0.102(4) 0.112(4) -0.004(3) -0.018(3) -0.005(3)
C3 0.088(4) 0.128(5) 0.160(6) -0.006(5) -0.036(4) 0.005(4)
C10 0.070(4) 0.201(7) 0.138(5) 0.063(5) -0.017(4) 0.007(4)
C27 0.072(3) 0.114(4) 0.078(3) 0.004(3) 0.034(3) 0.006(3)
C2 0.103(5) 0.176(8) 0.251(9) 0.013(7) -0.077(6) 0.002(5)
C1 0.096(5) 0.242(11) 0.323(13) -0.016(9) -0.074(7) 0.006(6)
O1 0.225(7) 0.294(8) 0.265(7) 0.188(7) -0.161(6) -0.144(6)

loop_
_atom_type_symbol
_atom_type_description
_atom_type_scat_dispersion_real
_atom_type_scat_dispersion_imag
_atom_type_scat_source
C C 0.0033 0.0016 'International Tables Vol C Tables 4.2.6.8 and 6.1.1.4'
H H 0.0000 0.0000 'International Tables Vol C Tables 4.2.6.8 and 6.1.1.4'
N N 0.0061 0.0033 'International Tables Vol C Tables 4.2.6.8 and 6.1.1.4'
O O 0.0106 0.0060 'International Tables Vol C Tables 4.2.6.8 and 6.1.1.4'

loop_
_geom_angle_atom_site_label_1
_geom_angle_atom_site_label_2
_geom_angle_atom_site_label_3
_geom_angle
C18 C19 C20 114.2(3)
C20 C21 C22 114.5(3)
C19 C18 C17 114.7(3)
C21 C20 C19 114.7(3)
C18 C17 C16 114.0(3)
C21 C22 C23 114.9(3)
C24 C23 C22 114.6(3)
C17 C16 C15 114.9(3)
C14 C15 C16 113.0(3)
C12 C13 C14 112.3(3)
C15 C14 C13 113.9(3)
C25 C24 C23 115.0(3)
C24 C25 C26 114.8(3)
C25 C26 C27 114.7(4)
O3 C12 N1 121.0(4)
O3 C12 C13 121.6(3)
N1 C12 C13 117.4(3)
C12 N1 C11 123.8(3)
C9 C8 C7 116.3(5)
C9 O2 C10 120.1(5)
C5 C6 C7 117.5(5)
O1 C9 O2 117.3(6)
O1 C9 C8 126.2(6)
O2 C9 C8 116.5(5)
C8 C7 C6 116.0(5)
C10 C11 N1 111.6(4)
C5 C4 C3 118.5(5)
C4 C5 C6 118.3(5)
C2 C3 C4 119.3(6)
C11 C10 O2 105.8(5)
C1 C2 C3 119.4(8)

loop_
_geom_bond_atom_site_label_1
_geom_bond_atom_site_label_2
_geom_bond_distance
C19 C18 1.512(4)
C19 C20 1.517(5)
C21 C20 1.509(4)
C21 C22 1.512(5)
C18 C17 1.516(4)
C17 C16 1.517(4)
C22 C23 1.519(4)
C23 C24 1.514(5)
C16 C15 1.522(4)
C15 C14 1.517(4)
C13 C12 1.496(5)
C13 C14 1.524(4)
C24 C25 1.506(5)
C25 C26 1.508(5)
C26 C27 1.512(5)
C12 O3 1.236(4)
C12 N1 1.318(4)
N1 C11 1.464(5)
C8 C9 1.462(7)
C8 C7 1.487(6)
O2 C9 1.256(6)
O2 C10 1.470(6)
C6 C5 1.480(6)
C6 C7 1.490(6)
C9 O1 1.123(6)
C11 C10 1.410(7)
C4 C5 1.469(7)
C4 C3 1.476(7)
C3 C2 1.456(8)
C2 C1 1.443(9)

loop_
_cod_related_entry_id
_cod_related_entry_database
_cod_related_entry_code
1 ChemSpider 30661519
